data_4026270
loop_
_publ_author_name
'Andrew J. Tilley'
'Stephen M. Danczak'
'Christine Browne'
'Timothy Young'
'Tina Tan'
'Kenneth P. Ghiggino'
'Trevor A. Smith'
'Jonathan White'

_publ_section_title
;
 Synthesis and Fluorescence Characterization of MEHPPV Oligomers
;
_journal_name_full 'Journal of Organic Chemistry'
_journal_page_first 3372
_journal_page_last 3380
_journal_paper_doi 10.1021/jo200336m
_journal_volume 76
_journal_year 2011
_chemical_formula_sum 'C37 H48 O4'
_chemical_formula_weight 556.75
_chemical_name_systematic
;
 ?
;
_space_group_IT_number 2
_symmetry_cell_setting triclinic
_symmetry_space_group_name_Hall '-P 1'
_symmetry_space_group_name_H-M 'P -1'
_atom_sites_solution_hydrogens geom
_atom_sites_solution_primary direct
_atom_sites_solution_secondary difmap
_audit_creation_method SHELXL-97
_cell_angle_alpha 88.274(13)
_cell_angle_beta 79.914(14)
_cell_angle_gamma 80.603(14)
_cell_formula_units_Z 2
_cell_length_a 7.3168(12)
_cell_length_b 14.561(2)
_cell_length_c 15.378(3)
_cell_measurement_reflns_used 1677
_cell_measurement_temperature 130(2)
_cell_measurement_theta_max 73.8636
_cell_measurement_theta_min 2.9163
_cell_volume 1591.4(5)
_computing_cell_refinement
;
CrysAlisPro, Oxford Diffraction Ltd.,
Version 1.171.33.55 (release 05-01-2010 CrysAlis171 .NET)
(compiled Jan  5 2010,16:28:46)
;
_computing_data_collection
;
CrysAlisPro, Oxford Diffraction Ltd.,
Version 1.171.33.55 (release 05-01-2010 CrysAlis171 .NET)
(compiled Jan  5 2010,16:28:46)
;
_computing_data_reduction
;
CrysAlisPro, Oxford Diffraction Ltd.,
Version 1.171.33.55 (release 05-01-2010 CrysAlis171 .NET)
(compiled Jan  5 2010,16:28:46)
;
_computing_structure_refinement 'SHELXL-97 (Sheldrick, 1997)'
_diffrn_ambient_temperature 130(2)
_diffrn_measured_fraction_theta_full 0.983
_diffrn_measured_fraction_theta_max 0.983
_diffrn_measurement_device_type 'Xcalibur, Sapphire3'
_diffrn_measurement_method '\w scans'
_diffrn_radiation_monochromator graphite
_diffrn_radiation_source 'Enhance (Cu) X-ray Source'
_diffrn_radiation_type 'Cu K\a'
_diffrn_radiation_wavelength 1.5418
_diffrn_reflns_av_R_equivalents 0.1058
_diffrn_reflns_av_sigmaI/netI 0.1780
_diffrn_reflns_limit_h_max 8
_diffrn_reflns_limit_h_min -8
_diffrn_reflns_limit_k_max 16
_diffrn_reflns_limit_k_min -17
_diffrn_reflns_limit_l_max 15
_diffrn_reflns_limit_l_min -18
_diffrn_reflns_number 10298
_diffrn_reflns_theta_full 67.48
_diffrn_reflns_theta_max 67.48
_diffrn_reflns_theta_min 2.92
_exptl_absorpt_coefficient_mu 0.575
_exptl_absorpt_correction_T_max 1.00000
_exptl_absorpt_correction_T_min 0.30305
_exptl_absorpt_correction_type multi-scan
_exptl_absorpt_process_details
;
CrysAlisPro, Oxford Diffraction Ltd.,
Version 1.171.33.55 (release 05-01-2010 CrysAlis171 .NET)
(compiled Jan  5 2010,16:28:46)
empirical absorption correction using spherical harmonics,
 implemented in SCALE3 ABSPACK scaling algorithm.
;
_exptl_crystal_colour yellow
_exptl_crystal_density_diffrn 1.162
_exptl_crystal_description needle
_exptl_crystal_F_000 604
_exptl_crystal_size_max 0.3811
_exptl_crystal_size_mid 0.0392
_exptl_crystal_size_min 0.0220
_refine_diff_density_max 0.240
_refine_diff_density_min -0.256
_refine_diff_density_rms 0.055
_refine_ls_extinction_method none
_refine_ls_goodness_of_fit_ref 0.672
_refine_ls_hydrogen_treatment constr
_refine_ls_matrix_type full
_refine_ls_number_parameters 375
_refine_ls_number_reflns 5640
_refine_ls_number_restraints 0
_refine_ls_restrained_S_all 0.672
_refine_ls_R_factor_all 0.1811
_refine_ls_R_factor_gt 0.0615
_refine_ls_shift/su_max 0.002
_refine_ls_shift/su_mean 0.000
_refine_ls_structure_factor_coef Fsqd
_refine_ls_weighting_details 'calc w=1/[\s^2^(Fo^2^)+(0.0815P)^2^+0.0000P] where P=(Fo^2^+2Fc^2^)/3'
_refine_ls_weighting_scheme calc
_refine_ls_wR_factor_gt 0.1396
_refine_ls_wR_factor_ref 0.1696
_reflns_number_gt 1696
_reflns_number_total 5640
_reflns_threshold_expression >2sigma(I)
_cod_data_source_file jo200336m_si_002.cif
_cod_data_source_block jmwat5
_cod_original_cell_volume 1591.4(4)
_cod_database_code 4026270

loop_
_symmetry_equiv_pos_as_xyz
'x, y, z'
'-x, -y, -z'

loop_
_atom_site_label
_atom_site_type_symbol
_atom_site_fract_x
_atom_site_fract_y
_atom_site_fract_z
_atom_site_U_iso_or_equiv
_atom_site_adp_type
_atom_site_occupancy
_atom_site_symmetry_multiplicity
_atom_site_calc_flag
_atom_site_refinement_flags
O1 O 0.5962(4) 0.30070(19) 0.02773(17) 0.0442(8) Uani 1 1 d .
O2 O 0.7855(4) 0.0276(2) -0.30390(18) 0.0460(8) Uani 1 1 d .
O3 O 1.4691(4) -0.2065(2) -0.35386(18) 0.0507(9) Uani 1 1 d .
O4 O 1.2811(4) 0.07424(19) 0.01983(17) 0.0432(8) Uani 1 1 d .
C12 C 0.8714(5) 0.2570(3) 0.0897(3) 0.0337(10) Uani 1 1 d .
C9 C 1.0080(5) 0.1182(3) -0.0424(2) 0.0326(10) Uani 1 1 d .
C10 C 1.1100(5) 0.1322(3) 0.0242(3) 0.0360(10) Uani 1 1 d .
C11 C 1.0422(5) 0.1984(3) 0.0879(2) 0.0357(10) Uani 1 1 d .
H11 H 1.1127 0.2044 0.1316 0.043 Uiso 1 1 calc R
C14 C 0.8353(5) 0.1763(3) -0.0393(2) 0.0358(10) Uani 1 1 d .
H14 H 0.7635 0.1692 -0.0822 0.043 Uiso 1 1 calc R
C25 C 0.6639(5) 0.0336(3) -0.3683(3) 0.0426(11) Uani 1 1 d .
H25A H 0.6236 -0.0258 -0.3741 0.051 Uiso 1 1 calc R
H25B H 0.7284 0.0512 -0.4254 0.051 Uiso 1 1 calc R
C3 C 1.0706(5) -0.0273(3) -0.2555(3) 0.0336(10) Uani 1 1 d .
C31 C 1.3805(5) 0.0776(3) 0.0920(3) 0.0496(12) Uani 1 1 d .
H31A H 1.4205 0.1371 0.0927 0.074 Uiso 1 1 calc R
H31B H 1.4885 0.0294 0.0850 0.074 Uiso 1 1 calc R
H31C H 1.2990 0.0685 0.1466 0.074 Uiso 1 1 calc R
C34 C 0.2045(5) 0.3509(3) -0.1036(3) 0.0416(11) Uani 1 1 d .
H34A H 0.2847 0.3518 -0.1609 0.050 Uiso 1 1 calc R
H34B H 0.1661 0.2901 -0.0961 0.050 Uiso 1 1 calc R
C17 C 0.8009(5) 0.4050(3) 0.3017(3) 0.0389(10) Uani 1 1 d .
C4 C 0.9552(5) -0.0314(3) -0.3190(3) 0.0363(11) Uani 1 1 d .
C35 C 0.0307(5) 0.4240(3) -0.1031(3) 0.0434(11) Uani 1 1 d .
H35A H 0.0672 0.4853 -0.1087 0.052 Uiso 1 1 calc R
H35B H -0.0536 0.4215 -0.0472 0.052 Uiso 1 1 calc R
C28 C 0.1855(5) 0.1969(3) -0.3576(3) 0.0449(11) Uani 1 1 d .
H28A H 0.2295 0.2558 -0.3546 0.054 Uiso 1 1 calc R
H28B H 0.1356 0.1793 -0.2979 0.054 Uiso 1 1 calc R
C2 C 1.2437(5) -0.0869(3) -0.2661(3) 0.0392(10) Uani 1 1 d .
H2 H 1.3210 -0.0864 -0.2242 0.047 Uiso 1 1 calc R
C13 C 0.7672(5) 0.2425(3) 0.0233(3) 0.0359(10) Uani 1 1 d .
C6 C 1.1857(6) -0.1466(3) -0.4002(3) 0.0440(11) Uani 1 1 d .
H6 H 1.2241 -0.1858 -0.4489 0.053 Uiso 1 1 calc R
C26 C 0.4967(5) 0.1073(3) -0.3349(3) 0.0452(12) Uani 1 1 d .
H26A H 0.4372 0.0888 -0.2771 0.054 Uiso 1 1 calc R
H26B H 0.5413 0.1654 -0.3281 0.054 Uiso 1 1 calc R
C1 C 1.3023(5) -0.1465(3) -0.3376(3) 0.0372(10) Uani 1 1 d .
C23 C 0.6411(6) 0.6140(3) 0.5084(3) 0.0543(13) Uani 1 1 d .
H23A H 0.5996 0.5844 0.5634 0.082 Uiso 1 1 calc R
H23B H 0.5402 0.6594 0.4940 0.082 Uiso 1 1 calc R
H23C H 0.7460 0.6440 0.5138 0.082 Uiso 1 1 calc R
C8 C 1.0831(5) 0.0485(3) -0.1115(3) 0.0395(11) Uani 1 1 d .
H8 H 1.1917 0.0076 -0.1052 0.047 Uiso 1 1 calc R
C15 C 0.7996(5) 0.3284(3) 0.1572(3) 0.0396(11) Uani 1 1 d .
H15 H 0.7015 0.3742 0.1465 0.048 Uiso 1 1 calc R
C32 C 0.4942(5) 0.2915(3) -0.0432(3) 0.0420(11) Uani 1 1 d .
H32A H 0.4599 0.2298 -0.0419 0.050 Uiso 1 1 calc R
H32B H 0.5728 0.2998 -0.0996 0.050 Uiso 1 1 calc R
C36 C -0.0727(5) 0.4090(3) -0.1788(3) 0.0476(12) Uani 1 1 d .
H36A H 0.0144 0.4074 -0.2343 0.057 Uiso 1 1 calc R
H36B H -0.1153 0.3491 -0.1710 0.057 Uiso 1 1 calc R
C20 C 0.6997(6) 0.5418(3) 0.4365(3) 0.0453(12) Uani 1 1 d .
C7 C 1.0068(5) 0.0393(3) -0.1829(2) 0.0370(10) Uani 1 1 d .
H7 H 0.8981 0.0812 -0.1871 0.044 Uiso 1 1 calc R
C30 C -0.1359(6) 0.2845(3) -0.3737(3) 0.0558(13) Uani 1 1 d .
H30A H -0.1868 0.2675 -0.3147 0.084 Uiso 1 1 calc R
H30B H -0.2317 0.2898 -0.4098 0.084 Uiso 1 1 calc R
H30C H -0.0924 0.3431 -0.3726 0.084 Uiso 1 1 calc R
C16 C 0.8628(5) 0.3338(3) 0.2336(3) 0.0397(11) Uani 1 1 d .
H16 H 0.9577 0.2863 0.2443 0.048 Uiso 1 1 calc R
C22 C 0.6760(5) 0.4851(3) 0.2927(3) 0.0442(11) Uani 1 1 d .
H22 H 0.6257 0.4946 0.2410 0.053 Uiso 1 1 calc R
C29 C 0.0281(5) 0.2099(3) -0.4118(3) 0.0443(11) Uani 1 1 d .
H29A H -0.0175 0.1513 -0.4143 0.053 Uiso 1 1 calc R
H29B H 0.0777 0.2271 -0.4717 0.053 Uiso 1 1 calc R
C24 C 1.5782(5) -0.2184(3) -0.2849(3) 0.0515(13) Uani 1 1 d .
H24A H 1.6243 -0.1617 -0.2772 0.077 Uiso 1 1 calc R
H24B H 1.6824 -0.2678 -0.3002 0.077 Uiso 1 1 calc R
H24C H 1.5013 -0.2338 -0.2310 0.077 Uiso 1 1 calc R
C37 C -0.2411(6) 0.4847(3) -0.1834(3) 0.0656(15) Uani 1 1 d .
H37A H -0.3317 0.4840 -0.1301 0.098 Uiso 1 1 calc R
H37B H -0.2975 0.4737 -0.2332 0.098 Uiso 1 1 calc R
H37C H -0.2002 0.5443 -0.1898 0.098 Uiso 1 1 calc R
C5 C 1.0153(5) -0.0896(3) -0.3905(3) 0.0409(11) Uani 1 1 d .
H5 H 0.9392 -0.0902 -0.4330 0.049 Uiso 1 1 calc R
C33 C 0.3188(5) 0.3643(3) -0.0320(3) 0.0413(11) Uani 1 1 d .
H33A H 0.3533 0.4261 -0.0368 0.050 Uiso 1 1 calc R
H33B H 0.2439 0.3584 0.0259 0.050 Uiso 1 1 calc R
C19 C 0.8212(5) 0.4624(3) 0.4465(3) 0.0476(12) Uani 1 1 d .
H19 H 0.8693 0.4528 0.4987 0.057 Uiso 1 1 calc R
C27 C 0.3512(5) 0.1236(3) -0.3949(3) 0.0412(11) Uani 1 1 d .
H27A H 0.3066 0.0657 -0.4024 0.049 Uiso 1 1 calc R
H27B H 0.4089 0.1436 -0.4525 0.049 Uiso 1 1 calc R
C18 C 0.8751(6) 0.3956(3) 0.3805(3) 0.0456(11) Uani 1 1 d .
H18 H 0.9624 0.3433 0.3886 0.055 Uiso 1 1 calc R
C21 C 0.6236(6) 0.5517(3) 0.3586(3) 0.0463(12) Uani 1 1 d .
H21 H 0.5361 0.6040 0.3510 0.056 Uiso 1 1 calc R

loop_
_atom_site_aniso_label
_atom_site_aniso_U_11
_atom_site_aniso_U_22
_atom_site_aniso_U_33
_atom_site_aniso_U_23
_atom_site_aniso_U_13
_atom_site_aniso_U_12
O1 0.0483(18) 0.0464(19) 0.0388(17) -0.0121(14) -0.0220(14) 0.0078(14)
O2 0.0499(18) 0.054(2) 0.0348(16) -0.0133(14) -0.0211(14) 0.0063(15)
O3 0.0502(19) 0.053(2) 0.0457(19) -0.0187(16) -0.0169(15) 0.0139(15)
O4 0.0487(18) 0.0454(19) 0.0354(16) -0.0113(14) -0.0184(14) 0.0067(14)
C12 0.044(2) 0.021(2) 0.036(2) -0.0034(18) -0.0121(19) 0.0020(18)
C9 0.041(2) 0.025(2) 0.032(2) 0.0004(18) -0.0127(19) 0.0027(18)
C10 0.030(2) 0.034(2) 0.043(3) 0.000(2) -0.0125(19) 0.0039(19)
C11 0.046(3) 0.030(2) 0.030(2) -0.0103(19) -0.0120(19) 0.005(2)
C14 0.043(3) 0.030(2) 0.035(2) -0.0053(19) -0.0158(19) 0.0018(19)
C25 0.047(3) 0.049(3) 0.038(3) 0.003(2) -0.022(2) -0.010(2)
C3 0.039(2) 0.028(2) 0.034(2) -0.0057(18) -0.0115(19) 0.0001(18)
C31 0.049(3) 0.059(3) 0.043(3) -0.013(2) -0.024(2) 0.004(2)
C34 0.044(3) 0.043(3) 0.039(3) -0.004(2) -0.016(2) -0.001(2)
C17 0.046(3) 0.035(3) 0.038(2) -0.013(2) -0.014(2) -0.0052(19)
C4 0.038(3) 0.029(2) 0.041(3) -0.008(2) -0.013(2) 0.0046(19)
C35 0.045(3) 0.038(3) 0.048(3) -0.002(2) -0.020(2) 0.002(2)
C28 0.056(3) 0.041(3) 0.040(3) -0.005(2) -0.021(2) -0.002(2)
C2 0.046(3) 0.035(3) 0.038(2) -0.009(2) -0.016(2) 0.002(2)
C13 0.038(2) 0.030(2) 0.039(3) -0.001(2) -0.018(2) 0.0101(19)
C6 0.056(3) 0.040(3) 0.037(3) -0.016(2) -0.011(2) -0.004(2)
C26 0.042(3) 0.048(3) 0.048(3) -0.005(2) -0.021(2) -0.001(2)
C1 0.043(3) 0.027(2) 0.040(3) -0.004(2) -0.012(2) 0.0058(19)
C23 0.067(3) 0.051(3) 0.044(3) -0.019(2) 0.000(2) -0.016(2)
C8 0.040(2) 0.038(3) 0.038(2) -0.006(2) -0.013(2) 0.0061(19)
C15 0.045(2) 0.037(3) 0.038(2) -0.005(2) -0.020(2) 0.0027(19)
C32 0.042(3) 0.044(3) 0.041(3) -0.006(2) -0.021(2) 0.007(2)
C36 0.041(3) 0.056(3) 0.046(3) -0.003(2) -0.017(2) 0.001(2)
C20 0.051(3) 0.039(3) 0.045(3) -0.012(2) -0.009(2) -0.003(2)
C7 0.040(2) 0.036(3) 0.035(2) -0.008(2) -0.010(2) 0.0029(19)
C30 0.057(3) 0.056(3) 0.055(3) -0.015(2) -0.025(2) 0.008(2)
C16 0.044(3) 0.029(2) 0.043(3) -0.007(2) -0.012(2) 0.0087(19)
C22 0.046(3) 0.042(3) 0.045(3) -0.007(2) -0.018(2) 0.005(2)
C29 0.057(3) 0.042(3) 0.037(2) -0.005(2) -0.021(2) -0.001(2)
C24 0.051(3) 0.051(3) 0.050(3) -0.016(2) -0.012(2) 0.006(2)
C37 0.060(3) 0.084(4) 0.052(3) -0.005(3) -0.025(2) 0.006(3)
C5 0.048(3) 0.034(3) 0.041(3) -0.006(2) -0.016(2) 0.001(2)
C33 0.044(3) 0.036(3) 0.043(3) -0.002(2) -0.014(2) 0.001(2)
C19 0.060(3) 0.048(3) 0.039(3) -0.009(2) -0.020(2) -0.006(2)
C27 0.048(3) 0.042(3) 0.038(2) 0.000(2) -0.017(2) -0.009(2)
C18 0.052(3) 0.044(3) 0.043(3) -0.009(2) -0.018(2) -0.001(2)
C21 0.048(3) 0.030(3) 0.059(3) -0.012(2) -0.010(2) 0.002(2)

loop_
_atom_type_symbol
_atom_type_description
_atom_type_scat_dispersion_real
_atom_type_scat_dispersion_imag
_atom_type_scat_source
C C 0.0181 0.0091 'International Tables Vol C Tables 4.2.6.8 and 6.1.1.4'
H H 0.0000 0.0000 'International Tables Vol C Tables 4.2.6.8 and 6.1.1.4'
O O 0.0492 0.0322 'International Tables Vol C Tables 4.2.6.8 and 6.1.1.4'

loop_
_geom_angle_atom_site_label_1
_geom_angle_atom_site_label_2
_geom_angle_atom_site_label_3
_geom_angle
C13 O1 C32 115.9(3)
C4 O2 C25 119.1(3)
C1 O3 C24 116.7(3)
C10 O4 C31 117.3(3)
C11 C12 C13 116.4(4)
C11 C12 C15 122.3(3)
C13 C12 C15 121.3(4)
C14 C9 C10 115.8(4)
C14 C9 C8 122.8(3)
C10 C9 C8 121.3(3)
C11 C10 O4 123.4(3)
C11 C10 C9 121.6(4)
O4 C10 C9 115.0(4)
C10 C11 C12 122.2(4)
C13 C14 C9 123.1(4)
O2 C25 C26 106.1(3)
C2 C3 C4 117.8(4)
C2 C3 C7 123.2(3)
C4 C3 C7 119.0(3)
C35 C34 C33 114.2(3)
C22 C17 C18 116.5(4)
C22 C17 C16 123.6(4)
C18 C17 C16 119.8(4)
C5 C4 O2 124.6(3)
C5 C4 C3 120.5(4)
O2 C4 C3 114.9(4)
C34 C35 C36 111.5(3)
C27 C28 C29 113.5(3)
C1 C2 C3 121.5(4)
C14 C13 O1 124.0(3)
C14 C13 C12 120.9(4)
O1 C13 C12 115.1(4)
C5 C6 C1 120.5(4)
C27 C26 C25 113.9(3)
O3 C1 C2 125.7(4)
O3 C1 C6 115.4(4)
C2 C1 C6 118.9(4)
C7 C8 C9 124.7(4)
C16 C15 C12 125.7(4)
O1 C32 C33 109.0(3)
C37 C36 C35 112.7(4)
C19 C20 C21 117.4(4)
C19 C20 C23 121.3(4)
C21 C20 C23 121.2(4)
C8 C7 C3 129.0(4)
C15 C16 C17 128.0(4)
C17 C22 C21 121.7(4)
C28 C29 C30 112.6(3)
C6 C5 C4 120.9(4)
C32 C33 C34 109.2(3)
C20 C19 C18 121.5(4)
C26 C27 C28 111.7(3)
C19 C18 C17 121.5(4)
C22 C21 C20 121.3(4)

loop_
_geom_bond_atom_site_label_1
_geom_bond_atom_site_label_2
_geom_bond_distance
O1 C13 1.384(4)
O1 C32 1.446(4)
O2 C4 1.377(4)
O2 C25 1.434(4)
O3 C1 1.369(4)
O3 C24 1.425(4)
O4 C10 1.384(4)
O4 C31 1.435(4)
C12 C11 1.390(5)
C12 C13 1.416(5)
C12 C15 1.460(5)
C9 C14 1.396(5)
C9 C10 1.405(5)
C9 C8 1.462(5)
C10 C11 1.366(5)
C14 C13 1.355(5)
C25 C26 1.515(5)
C3 C2 1.401(5)
C3 C4 1.407(5)
C3 C7 1.464(5)
C34 C35 1.518(5)
C34 C33 1.529(5)
C17 C22 1.379(5)
C17 C18 1.406(5)
C17 C16 1.457(5)
C4 C5 1.374(5)
C35 C36 1.533(5)
C28 C27 1.519(5)
C28 C29 1.520(5)
C2 C1 1.383(5)
C6 C5 1.368(5)
C6 C1 1.395(5)
C26 C27 1.512(4)
C23 C20 1.506(5)
C8 C7 1.336(5)
C15 C16 1.344(5)
C32 C33 1.514(5)
C36 C37 1.524(5)
C20 C19 1.361(5)
C20 C21 1.402(5)
C30 C29 1.526(5)
C22 C21 1.384(5)
C19 C18 1.388(5)

loop_
_geom_torsion_atom_site_label_1
_geom_torsion_atom_site_label_2
_geom_torsion_atom_site_label_3
_geom_torsion_atom_site_label_4
_geom_torsion
C31 O4 C10 C11 7.3(6)
C31 O4 C10 C9 -172.6(4)
C14 C9 C10 C11 0.4(6)
C8 C9 C10 C11 178.8(4)
C14 C9 C10 O4 -179.8(3)
C8 C9 C10 O4 -1.4(6)
O4 C10 C11 C12 178.6(4)
C9 C10 C11 C12 -1.5(7)
C13 C12 C11 C10 2.1(6)
C15 C12 C11 C10 -179.4(4)
C10 C9 C14 C13 0.0(6)
C8 C9 C14 C13 -178.3(4)
C4 O2 C25 C26 -176.9(4)
C25 O2 C4 C5 -3.2(6)
C25 O2 C4 C3 175.5(4)
C2 C3 C4 C5 -2.5(6)
C7 C3 C4 C5 176.5(4)
C2 C3 C4 O2 178.8(4)
C7 C3 C4 O2 -2.3(6)
C33 C34 C35 C36 177.6(4)
C4 C3 C2 C1 1.4(6)
C7 C3 C2 C1 -177.4(4)
C9 C14 C13 O1 -179.9(4)
C9 C14 C13 C12 0.7(7)
C32 O1 C13 C14 -3.8(6)
C32 O1 C13 C12 175.7(4)
C11 C12 C13 C14 -1.7(6)
C15 C12 C13 C14 179.8(4)
C11 C12 C13 O1 178.8(4)
C15 C12 C13 O1 0.3(6)
O2 C25 C26 C27 180.0(3)
C24 O3 C1 C2 9.9(6)
C24 O3 C1 C6 -170.8(4)
C3 C2 C1 O3 179.5(4)
C3 C2 C1 C6 0.2(7)
C5 C6 C1 O3 179.8(4)
C5 C6 C1 C2 -0.8(7)
C14 C9 C8 C7 7.4(7)
C10 C9 C8 C7 -170.8(4)
C11 C12 C15 C16 -15.0(7)
C13 C12 C15 C16 163.4(4)
C13 O1 C32 C33 -175.9(3)
C34 C35 C36 C37 -176.5(4)
C9 C8 C7 C3 179.8(4)
C2 C3 C7 C8 -8.7(7)
C4 C3 C7 C8 172.5(4)
C12 C15 C16 C17 177.7(4)
C22 C17 C16 C15 -6.9(7)
C18 C17 C16 C15 175.7(4)
C18 C17 C22 C21 -1.3(6)
C16 C17 C22 C21 -178.9(4)
C27 C28 C29 C30 -179.4(4)
C1 C6 C5 C4 -0.2(7)
O2 C4 C5 C6 -179.5(4)
C3 C4 C5 C6 1.9(7)
O1 C32 C33 C34 -176.6(3)
C35 C34 C33 C32 -176.2(4)
C21 C20 C19 C18 3.0(7)
C23 C20 C19 C18 179.7(4)
C25 C26 C27 C28 179.1(4)
C29 C28 C27 C26 -175.2(4)
C20 C19 C18 C17 -2.6(7)
C22 C17 C18 C19 1.6(6)
C16 C17 C18 C19 179.3(4)
C17 C22 C21 C20 1.9(7)
C19 C20 C21 C22 -2.6(7)
C23 C20 C21 C22 -179.4(4)

loop_
_cod_related_entry_id
_cod_related_entry_database
_cod_related_entry_code
1 ChemSpider 30659373
